data_4343277
loop_
_publ_author_name
'Kershaw Cook, Laurence J.'
'Thorp-Greenwood, Flora L'
'Comyn, Tim P.'
'Cespedes, Oscar'
'Chastanet, Guillaume'
'Halcrow, Malcolm A.'

_publ_section_title
;
 Unexpected Spin-Crossover and a Low-Pressure Phase Change in an
 Iron(II)/Dipyrazolylpyridine Complex Exhibiting a High-Spin Jahn-Teller
 Distortion.
;
_journal_issue 13
_journal_name_full 'Inorganic chemistry'
_journal_page_first 6319
_journal_page_last 6330
_journal_paper_doi 10.1021/acs.inorgchem.5b00614
_journal_volume 54
_journal_year 2015
_chemical_formula_moiety 'C24 H22 Fe N10, 2[Cl O4]'
_chemical_formula_sum 'C24 H22 Cl2 Fe N10 O8'
_chemical_formula_weight 705.27
_chemical_name_systematic
; 
Bis-[4-methyl-2,6-di{pyrazol-1-yl}pyridine]iron(II) diperchlorate
;
_space_group_IT_number 14
_symmetry_cell_setting monoclinic
_symmetry_space_group_name_Hall '-P 2yn'
_symmetry_space_group_name_H-M 'P 1 21/n 1'
_atom_sites_solution_hydrogens geom
_atom_sites_solution_primary direct
_atom_sites_solution_secondary difmap
_audit_creation_method SHELXL-97
_cell_angle_alpha 90.00
_cell_angle_beta 90.812(8)
_cell_angle_gamma 90.00
_cell_formula_units_Z 4
_cell_length_a 8.5607(8)
_cell_length_b 8.6545(6)
_cell_length_c 39.632(3)
_cell_measurement_reflns_used 1483
_cell_measurement_temperature 240(2)
_cell_measurement_theta_max 69.14
_cell_measurement_theta_min 4.44
_cell_volume 2936.0(4)
_computing_cell_refinement 'CrysAlisPro, Agilent Technologies'
_computing_data_collection 'CrysAlisPro, Agilent Technologies'
_computing_data_reduction 'CrysAlisPro, Agilent Technologies'
_computing_molecular_graphics 'XSEED (Barbour, 2001)'
_computing_publication_material 'local program'
_computing_structure_refinement 'SHELXL-97 (Sheldrick, 1997)'
_computing_structure_solution 'SHELXS-97 (Sheldrick, 1990)'
_diffrn_ambient_temperature 240(2)
_diffrn_detector_area_resol_mean 5.3095
_diffrn_measured_fraction_theta_full 0.909
_diffrn_measured_fraction_theta_max 0.909
_diffrn_measurement_device_type 'SuperNova, Dual, Cu at zero, Atlas'
_diffrn_measurement_method '\w scans'
_diffrn_radiation_monochromator mirror
_diffrn_radiation_source 'SuperNova (Cu) X-ray Source'
_diffrn_radiation_type CuK\a
_diffrn_radiation_wavelength 1.54184
_diffrn_reflns_av_R_equivalents 0.0616
_diffrn_reflns_av_sigmaI/netI 0.0888
_diffrn_reflns_limit_h_max 10
_diffrn_reflns_limit_h_min -6
_diffrn_reflns_limit_k_max 10
_diffrn_reflns_limit_k_min -9
_diffrn_reflns_limit_l_max 43
_diffrn_reflns_limit_l_min -48
_diffrn_reflns_number 9230
_diffrn_reflns_theta_full 73.95
_diffrn_reflns_theta_max 73.95
_diffrn_reflns_theta_min 2.23
_diffrn_standards_decay_% 0
_diffrn_standards_interval_count 0
_diffrn_standards_interval_time 0
_diffrn_standards_number 0
_exptl_absorpt_coefficient_mu 6.378
_exptl_absorpt_correction_T_max 1.000
_exptl_absorpt_correction_T_min 0.760
_exptl_absorpt_correction_type multi-scan
_exptl_absorpt_process_details
; 
CrysAlisPro, Agilent Technologies,
Version 1.171.36.24 (release 03-12-2012 CrysAlis171 .NET)
Empirical absorption correction using spherical harmonics,
 implemented in SCALE3 ABSPACK scaling algorithm.
;
_exptl_crystal_colour yellow
_exptl_crystal_density_diffrn 1.596
_exptl_crystal_density_method 'not measured'
_exptl_crystal_description block
_exptl_crystal_F_000 1440
_exptl_crystal_size_max 0.22
_exptl_crystal_size_mid 0.19
_exptl_crystal_size_min 0.11
_refine_diff_density_max 0.757
_refine_diff_density_min -0.554
_refine_diff_density_rms 0.087
_refine_ls_extinction_method none
_refine_ls_goodness_of_fit_ref 1.099
_refine_ls_hydrogen_treatment constr
_refine_ls_matrix_type full
_refine_ls_number_parameters 469
_refine_ls_number_reflns 5406
_refine_ls_number_restraints 60
_refine_ls_restrained_S_all 1.096
_refine_ls_R_factor_all 0.1425
_refine_ls_R_factor_gt 0.0981
_refine_ls_shift/su_max 0.000
_refine_ls_shift/su_mean 0.000
_refine_ls_structure_factor_coef Fsqd
_refine_ls_weighting_details 'calc w=1/[\s^2^(Fo^2^)+(0.0537P)^2^+13.9885P] where P=(Fo^2^+2Fc^2^)/3'
_refine_ls_weighting_scheme calc
_refine_ls_wR_factor_gt 0.2220
_refine_ls_wR_factor_ref 0.2491
_reflns_number_gt 3430
_reflns_number_total 5406
_reflns_threshold_expression >2sigma(I)
_cod_data_source_file ic5b00614_si_002.cif
_cod_data_source_block lkc204mt
_cod_depositor_comments
;
The following automatic conversions were performed:

'_symmetry_cell_setting' value 'Monoclinic' changed to 'monoclinic'
according to
/usr/data/users/saulius/crontab/automatic-downloads/rss-feeds/ACS/lib/dictionaries/cif_core.dic
dictionary named 'cif_core.dic' version 2.4.2 from 2011-04-26.

Automatic conversion script
Id: cif_fix_values 3271 2015-04-21 07:52:19Z andrius 

 Adding full bibliography for 4343275--4343279.cif.
;
_cod_original_sg_symbol_H-M 'P 21/n'
_cod_database_code 4343277

loop_
_symmetry_equiv_pos_as_xyz
'x, y, z'
'-x+1/2, y+1/2, -z+1/2'
'-x, -y, -z'
'x-1/2, -y-1/2, z-1/2'

loop_
_atom_site_label
_atom_site_type_symbol
_atom_site_fract_x
_atom_site_fract_y
_atom_site_fract_z
_atom_site_U_iso_or_equiv
_atom_site_adp_type
_atom_site_occupancy
_atom_site_symmetry_multiplicity
_atom_site_calc_flag
_atom_site_refinement_flags
_atom_site_disorder_assembly
_atom_site_disorder_group
Fe1 Fe 0.10915(15) 0.67713(15) 0.37561(3) 0.0471(4) Uani 1 1 d . . .
N2 N 0.1779(7) 0.6785(6) 0.42738(15) 0.0391(13) Uani 1 1 d . . .
C3 C 0.1544(8) 0.5538(8) 0.44659(19) 0.0390(16) Uani 1 1 d . . .
C4 C 0.2087(9) 0.5416(9) 0.4791(2) 0.0478(19) Uani 1 1 d . . .
H4 H 0.1877 0.4531 0.4920 0.057 Uiso 1 1 calc R . .
C5 C 0.2950(9) 0.6619(9) 0.4925(2) 0.0474(18) Uani 1 1 d . . .
C6 C 0.3167(10) 0.7950(9) 0.4727(2) 0.051(2) Uani 1 1 d . . .
H6 H 0.3714 0.8809 0.4813 0.061 Uiso 1 1 calc R . .
C7 C 0.2558(9) 0.7960(8) 0.4403(2) 0.0401(17) Uani 1 1 d . . .
N8 N 0.0694(7) 0.4352(7) 0.42983(16) 0.0443(15) Uani 1 1 d . . .
N9 N 0.0330(8) 0.4560(8) 0.39613(17) 0.0495(16) Uani 1 1 d . . .
C10 C -0.0420(10) 0.3279(10) 0.3875(2) 0.057(2) Uani 1 1 d . . .
H10 H -0.0818 0.3081 0.3657 0.069 Uiso 1 1 calc R . .
C11 C -0.0552(11) 0.2248(11) 0.4148(3) 0.066(3) Uani 1 1 d . . .
H11 H -0.1039 0.1274 0.4148 0.080 Uiso 1 1 calc R . .
C12 C 0.0184(10) 0.2973(9) 0.4411(2) 0.056(2) Uani 1 1 d . . .
H12 H 0.0312 0.2583 0.4631 0.068 Uiso 1 1 calc R . .
N13 N 0.2732(8) 0.9193(7) 0.41738(17) 0.0474(16) Uani 1 1 d . . .
N14 N 0.2059(8) 0.9059(8) 0.38582(17) 0.0517(17) Uani 1 1 d . . .
C15 C 0.2397(11) 1.0364(9) 0.3707(2) 0.055(2) Uani 1 1 d . . .
H15 H 0.2058 1.0617 0.3487 0.066 Uiso 1 1 calc R . .
C16 C 0.3308(12) 1.1324(11) 0.3907(3) 0.070(3) Uani 1 1 d . . .
H16 H 0.3712 1.2300 0.3852 0.084 Uiso 1 1 calc R . .
C17 C 0.3489(12) 1.0532(11) 0.4204(3) 0.067(3) Uani 1 1 d . . .
H17 H 0.4049 1.0873 0.4396 0.080 Uiso 1 1 calc R . .
C18 C 0.3666(11) 0.6540(11) 0.5272(2) 0.065(3) Uani 1 1 d . . .
H18A H 0.4788 0.6411 0.5255 0.098 Uiso 1 1 calc R . .
H18B H 0.3230 0.5669 0.5393 0.098 Uiso 1 1 calc R . .
H18C H 0.3443 0.7488 0.5393 0.098 Uiso 1 1 calc R . .
N19 N 0.1095(7) 0.6647(8) 0.32178(16) 0.0442(14) Uani 1 1 d . . .
C20 C 0.2296(9) 0.6067(10) 0.3050(2) 0.0487(19) Uani 1 1 d . . .
C21 C 0.2292(10) 0.5891(10) 0.2707(2) 0.054(2) Uani 1 1 d . . .
H21 H 0.3168 0.5495 0.2596 0.065 Uiso 1 1 calc R . .
C22 C 0.0945(11) 0.6319(11) 0.2528(2) 0.059(2) Uani 1 1 d . . .
C23 C -0.0309(10) 0.6929(10) 0.2699(2) 0.0506(19) Uani 1 1 d . . .
H23 H -0.1224 0.7239 0.2584 0.061 Uiso 1 1 calc R . .
C24 C -0.0172(9) 0.7063(9) 0.3041(2) 0.0441(18) Uani 1 1 d . . .
N25 N 0.3560(8) 0.5644(8) 0.32625(19) 0.0535(17) Uani 1 1 d . . .
N26 N 0.3425(8) 0.5860(8) 0.36023(19) 0.0533(17) Uani 1 1 d . . .
C27 C 0.4767(11) 0.5358(11) 0.3732(3) 0.071(3) Uani 1 1 d . . .
H27 H 0.5023 0.5378 0.3964 0.086 Uiso 1 1 calc R . .
C28 C 0.5758(12) 0.4796(13) 0.3482(3) 0.083(3) Uani 1 1 d . . .
H28 H 0.6760 0.4366 0.3511 0.100 Uiso 1 1 calc R . .
C29 C 0.4950(11) 0.5007(11) 0.3187(3) 0.072(3) Uani 1 1 d . . .
H29 H 0.5298 0.4756 0.2970 0.086 Uiso 1 1 calc R . .
N30 N -0.1367(7) 0.7646(8) 0.32455(16) 0.0444(15) Uani 1 1 d . . .
N31 N -0.1149(8) 0.7654(8) 0.35895(16) 0.0471(16) Uani 1 1 d . . .
C32 C -0.2383(10) 0.8363(11) 0.3708(2) 0.057(2) Uani 1 1 d . . .
H32 H -0.2547 0.8549 0.3939 0.069 Uiso 1 1 calc R . .
C33 C -0.3428(11) 0.8809(12) 0.3450(2) 0.064(2) Uani 1 1 d . . .
H33 H -0.4393 0.9316 0.3471 0.077 Uiso 1 1 calc R . .
C34 C -0.2723(10) 0.8338(11) 0.3161(2) 0.061(2) Uani 1 1 d . . .
H34 H -0.3117 0.8474 0.2940 0.073 Uiso 1 1 calc R . .
C35 C 0.0874(13) 0.6076(15) 0.2150(2) 0.081(3) Uani 1 1 d . . .
H35A H -0.0185 0.6251 0.2069 0.122 Uiso 1 1 calc R . .
H35B H 0.1184 0.5025 0.2099 0.122 Uiso 1 1 calc R . .
H35C H 0.1576 0.6794 0.2042 0.122 Uiso 1 1 calc R . .
Cl36A Cl 0.770(2) 0.851(2) 0.4675(4) 0.083(8) Uani 0.34 1 d PD A 1
O37A O 0.666(2) 0.969(2) 0.4547(5) 0.059(6) Uiso 0.34 1 d PD A 1
O38A O 0.734(3) 0.704(2) 0.4518(5) 0.077(6) Uiso 0.34 1 d PD A 1
O39A O 0.928(2) 0.893(3) 0.4607(6) 0.115(10) Uiso 0.34 1 d PD A 1
O40A O 0.752(2) 0.841(2) 0.5036(3) 0.055(5) Uiso 0.34 1 d PD A 1
Cl36B Cl 0.741(2) 0.825(2) 0.4676(4) 0.065(5) Uani 0.33 1 d PD B 2
O37B O 0.641(2) 0.724(2) 0.4477(5) 0.072(6) Uiso 0.33 1 d PD B 2
O38B O 0.896(2) 0.766(3) 0.4677(6) 0.107(9) Uiso 0.33 1 d PD B 2
O39B O 0.735(3) 0.9788(19) 0.4542(5) 0.064(6) Uiso 0.33 1 d PD B 2
O40B O 0.683(3) 0.827(3) 0.5018(4) 0.053(9) Uiso 0.33 1 d PD B 2
Cl36C Cl 0.781(2) 0.850(2) 0.4677(5) 0.059(6) Uani 0.33 1 d PD C 3
O37C O 0.683(3) 0.942(2) 0.4456(6) 0.059(6) Uiso 0.33 1 d PD C 3
O38C O 0.821(3) 0.707(2) 0.4519(5) 0.076(6) Uiso 0.33 1 d PD C 3
O39C O 0.920(3) 0.933(3) 0.4766(8) 0.126(11) Uiso 0.33 1 d PD C 3
O40C O 0.694(4) 0.816(4) 0.4983(6) 0.10(2) Uiso 0.33 1 d PD C 3
Cl41A Cl 0.9403(14) 0.2149(15) 0.2911(4) 0.046(3) Uani 0.40 1 d PD D 1
O42A O 1.0771(17) 0.285(2) 0.3062(4) 0.056(4) Uiso 0.40 1 d PD D 1
O43A O 0.807(2) 0.231(3) 0.3111(6) 0.105(9) Uiso 0.40 1 d PD D 1
O44A O 0.972(2) 0.0577(16) 0.2833(5) 0.074(5) Uiso 0.40 1 d PD D 1
O45A O 0.914(3) 0.299(3) 0.2590(5) 0.134(12) Uiso 0.40 1 d PD D 1
Cl41B Cl 0.940(2) 0.217(2) 0.2896(5) 0.127(11) Uani 0.30 1 d PD E 2
O42B O 1.029(3) 0.332(2) 0.3082(6) 0.082(9) Uiso 0.30 1 d PD E 2
O43B O 0.778(2) 0.230(3) 0.2997(7) 0.077(8) Uiso 0.30 1 d PD E 2
O44B O 0.999(3) 0.068(2) 0.2996(6) 0.072(7) Uiso 0.30 1 d PD E 2
O45B O 0.948(3) 0.241(3) 0.2541(4) 0.057(5) Uiso 0.30 1 d PD E 2
Cl41C Cl 0.934(2) 0.223(2) 0.2822(5) 0.049(5) Uani 0.30 1 d PD F 3
O42C O 1.053(4) 0.194(5) 0.3072(8) 0.24(3) Uiso 0.30 1 d PD F 3
O43C O 0.808(3) 0.308(3) 0.2963(6) 0.092(9) Uiso 0.30 1 d PD F 3
O44C O 0.883(3) 0.081(2) 0.2669(6) 0.094(8) Uiso 0.30 1 d PD F 3
O45C O 1.001(3) 0.314(3) 0.2548(6) 0.097(9) Uiso 0.30 1 d PD F 3

loop_
_atom_site_aniso_label
_atom_site_aniso_U_11
_atom_site_aniso_U_22
_atom_site_aniso_U_33
_atom_site_aniso_U_23
_atom_site_aniso_U_13
_atom_site_aniso_U_12
Fe1 0.0516(7) 0.0421(7) 0.0475(7) 0.0027(6) -0.0034(5) 0.0015(6)
N2 0.043(3) 0.023(3) 0.051(4) 0.007(3) 0.000(3) -0.006(3)
C3 0.043(4) 0.021(3) 0.053(4) 0.006(3) 0.000(3) -0.006(3)
C4 0.057(5) 0.036(4) 0.050(5) 0.010(3) -0.001(4) -0.003(4)
C5 0.051(4) 0.031(4) 0.060(5) 0.005(4) -0.005(4) -0.002(4)
C6 0.056(5) 0.030(4) 0.066(5) -0.002(4) -0.010(4) 0.000(4)
C7 0.044(4) 0.022(3) 0.054(4) 0.005(3) -0.004(3) 0.002(3)
N8 0.047(4) 0.031(3) 0.055(4) 0.001(3) 0.002(3) -0.003(3)
N9 0.052(4) 0.040(4) 0.056(4) 0.002(3) -0.005(3) -0.004(3)
C10 0.052(5) 0.041(4) 0.079(6) -0.010(4) -0.004(4) -0.006(4)
C11 0.066(6) 0.052(5) 0.081(7) -0.006(5) 0.001(5) -0.016(5)
C12 0.064(5) 0.034(4) 0.072(6) 0.011(4) 0.007(4) -0.014(4)
N13 0.053(4) 0.026(3) 0.063(4) 0.003(3) -0.006(3) 0.000(3)
N14 0.057(4) 0.040(4) 0.058(4) 0.005(3) 0.000(3) 0.006(3)
C15 0.070(6) 0.031(4) 0.065(6) 0.011(4) 0.010(4) 0.001(4)
C16 0.082(7) 0.039(5) 0.090(7) 0.022(5) 0.007(5) -0.020(5)
C17 0.073(6) 0.050(5) 0.078(7) 0.004(5) -0.006(5) -0.012(5)
C18 0.076(6) 0.060(6) 0.060(6) 0.000(5) -0.017(5) 0.006(5)
N19 0.042(3) 0.042(3) 0.049(4) -0.002(3) 0.002(3) 0.002(3)
C20 0.042(4) 0.043(4) 0.061(5) -0.005(4) 0.002(4) -0.001(4)
C21 0.050(5) 0.049(5) 0.064(6) -0.011(4) 0.016(4) -0.002(4)
C22 0.064(5) 0.061(6) 0.052(5) -0.010(4) 0.011(4) -0.012(5)
C23 0.055(5) 0.051(5) 0.046(5) -0.003(4) -0.001(4) -0.002(4)
C24 0.046(4) 0.039(4) 0.048(4) -0.001(3) -0.001(3) 0.000(3)
N25 0.046(4) 0.039(4) 0.076(5) -0.008(3) 0.003(3) 0.006(3)
N26 0.045(4) 0.042(4) 0.073(5) 0.005(3) -0.004(3) 0.001(3)
C27 0.055(6) 0.055(6) 0.103(8) 0.011(6) -0.012(5) 0.005(5)
C28 0.057(6) 0.072(7) 0.121(10) -0.002(7) -0.003(6) 0.019(5)
C29 0.051(5) 0.052(6) 0.113(9) -0.011(6) 0.019(6) 0.006(4)
N30 0.041(3) 0.045(4) 0.047(4) 0.001(3) 0.003(3) 0.007(3)
N31 0.048(4) 0.049(4) 0.044(4) -0.004(3) -0.002(3) 0.010(3)
C32 0.062(5) 0.056(5) 0.054(5) -0.006(4) 0.005(4) 0.019(5)
C33 0.052(5) 0.068(6) 0.074(6) 0.007(5) 0.008(4) 0.017(5)
C34 0.059(5) 0.064(6) 0.059(5) 0.007(5) -0.005(4) 0.021(5)
C35 0.087(8) 0.104(9) 0.053(6) -0.019(6) 0.012(5) -0.010(7)
Cl36A 0.063(8) 0.089(14) 0.096(14) 0.014(9) -0.018(7) 0.050(9)
Cl36B 0.100(11) 0.045(9) 0.051(6) 0.011(5) 0.030(6) 0.003(8)
Cl36C 0.098(14) 0.028(6) 0.053(8) 0.018(5) 0.021(7) -0.011(7)
Cl41A 0.041(4) 0.031(4) 0.066(9) 0.007(4) -0.006(4) -0.004(3)
Cl41B 0.166(19) 0.20(2) 0.016(7) -0.010(8) 0.003(7) 0.054(15)
Cl41C 0.066(8) 0.045(7) 0.036(8) 0.005(4) -0.013(5) 0.008(5)

loop_
_atom_type_symbol
_atom_type_description
_atom_type_scat_dispersion_real
_atom_type_scat_dispersion_imag
_atom_type_scat_source
C C 0.0181 0.0091 'International Tables Vol C Tables 4.2.6.8 and 6.1.1.4'
H H 0.0000 0.0000 'International Tables Vol C Tables 4.2.6.8 and 6.1.1.4'
Cl Cl 0.3639 0.7018 'International Tables Vol C Tables 4.2.6.8 and 6.1.1.4'
Fe Fe -1.1336 3.1974 'International Tables Vol C Tables 4.2.6.8 and 6.1.1.4'
N N 0.0311 0.0180 'International Tables Vol C Tables 4.2.6.8 and 6.1.1.4'
O O 0.0492 0.0322 'International Tables Vol C Tables 4.2.6.8 and 6.1.1.4'

loop_
_geom_angle_atom_site_label_1
_geom_angle_atom_site_label_2
_geom_angle_atom_site_label_3
_geom_angle
N2 Fe1 N19 163.7(2)
N2 Fe1 N31 121.7(2)
N19 Fe1 N31 74.1(2)
N2 Fe1 N14 73.6(2)
N19 Fe1 N14 103.0(3)
N31 Fe1 N14 94.0(3)
N2 Fe1 N9 74.1(2)
N19 Fe1 N9 109.4(3)
N31 Fe1 N9 99.0(3)
N14 Fe1 N9 147.3(3)
N2 Fe1 N26 91.7(3)
N19 Fe1 N26 72.3(3)
N31 Fe1 N26 146.4(3)
N14 Fe1 N26 91.8(3)
N9 Fe1 N26 93.7(3)
C7 N2 C3 118.8(6)
C7 N2 Fe1 120.7(5)
C3 N2 Fe1 120.2(5)
N2 C3 C4 123.2(7)
N2 C3 N8 113.4(6)
C4 C3 N8 123.4(7)
C3 C4 C5 118.5(7)
C3 C4 H4 120.7
C5 C4 H4 120.7
C4 C5 C6 118.5(7)
C4 C5 C18 121.9(8)
C6 C5 C18 119.6(7)
C7 C6 C5 118.2(7)
C7 C6 H6 120.9
C5 C6 H6 120.9
N2 C7 C6 122.7(7)
N2 C7 N13 113.1(6)
C6 C7 N13 124.2(7)
C12 N8 N9 111.5(7)
C12 N8 C3 130.7(7)
N9 N8 C3 117.8(6)
C10 N9 N8 104.0(7)
C10 N9 Fe1 141.7(6)
N8 N9 Fe1 114.3(5)
N9 C10 C11 112.2(8)
N9 C10 H10 123.9
C11 C10 H10 123.9
C12 C11 C10 104.7(8)
C12 C11 H11 127.7
C10 C11 H11 127.7
N8 C12 C11 107.6(8)
N8 C12 H12 126.2
C11 C12 H12 126.2
C17 N13 N14 110.7(7)
C17 N13 C7 131.0(7)
N14 N13 C7 118.4(6)
C15 N14 N13 104.6(7)
C15 N14 Fe1 141.3(6)
N13 N14 Fe1 113.5(5)
N14 C15 C16 112.3(8)
N14 C15 H15 123.9
C16 C15 H15 123.9
C17 C16 C15 104.5(8)
C17 C16 H16 127.8
C15 C16 H16 127.8
N13 C17 C16 107.9(8)
N13 C17 H17 126.0
C16 C17 H17 126.0
C5 C18 H18A 109.5
C5 C18 H18B 109.5
H18A C18 H18B 109.5
C5 C18 H18C 109.5
H18A C18 H18C 109.5
H18B C18 H18C 109.5
C20 N19 C24 117.9(7)
C20 N19 Fe1 122.1(5)
C24 N19 Fe1 119.8(5)
N19 C20 C21 123.3(7)
N19 C20 N25 112.9(7)
C21 C20 N25 123.8(8)
C20 C21 C22 117.8(8)
C20 C21 H21 121.1
C22 C21 H21 121.1
C23 C22 C21 119.6(8)
C23 C22 C35 121.2(9)
C21 C22 C35 119.2(9)
C24 C23 C22 117.6(8)
C24 C23 H23 121.2
C22 C23 H23 121.2
N19 C24 C23 123.8(8)
N19 C24 N30 112.9(7)
C23 C24 N30 123.3(7)
C29 N25 N26 111.3(8)
C29 N25 C20 130.1(9)
N26 N25 C20 118.6(7)
C27 N26 N25 104.7(8)
C27 N26 Fe1 141.3(7)
N25 N26 Fe1 113.9(5)
N26 C27 C28 111.5(10)
N26 C27 H27 124.2
C28 C27 H27 124.2
C29 C28 C27 104.9(9)
C29 C28 H28 127.6
C27 C28 H28 127.6
N25 C29 C28 107.6(10)
N25 C29 H29 126.2
C28 C29 H29 126.2
C34 N30 N31 110.5(7)
C34 N30 C24 130.4(7)
N31 N30 C24 118.9(6)
C32 N31 N30 105.0(6)
C32 N31 Fe1 140.4(6)
N30 N31 Fe1 114.2(5)
N31 C32 C33 112.0(8)
N31 C32 H32 124.0
C33 C32 H32 124.0
C34 C33 C32 104.2(8)
C34 C33 H33 127.9
C32 C33 H33 127.9
N30 C34 C33 108.3(8)
N30 C34 H34 125.8
C33 C34 H34 125.8
C22 C35 H35A 109.5
C22 C35 H35B 109.5
H35A C35 H35B 109.5
C22 C35 H35C 109.5
H35A C35 H35C 109.5
H35B C35 H35C 109.5
O39A Cl36A O37A 109.9(14)
O39A Cl36A O40A 108.6(14)
O37A Cl36A O40A 108.2(12)
O39A Cl36A O38A 109.6(14)
O37A Cl36A O38A 110.1(14)
O40A Cl36A O38A 110.5(13)
O38B Cl36B O39B 111.1(14)
O38B Cl36B O37B 109.3(14)
O39B Cl36B O37B 110.1(14)
O38B Cl36B O40B 109.3(14)
O39B Cl36B O40B 109.2(13)
O37B Cl36B O40B 107.8(14)
O38C Cl36C O39C 109.6(15)
O38C Cl36C O37C 110.7(14)
O39C Cl36C O37C 110.5(14)
O38C Cl36C O40C 108.6(15)
O39C Cl36C O40C 108.9(15)
O37C Cl36C O40C 108.5(15)
O43A Cl41A O44A 112.3(12)
O43A Cl41A O42A 112.6(13)
O44A Cl41A O42A 109.7(12)
O43A Cl41A O45A 108.5(13)
O44A Cl41A O45A 108.2(13)
O42A Cl41A O45A 105.2(12)
O45B Cl41B O44B 112.8(14)
O45B Cl41B O42B 111.6(15)
O44B Cl41B O42B 107.2(14)
O45B Cl41B O43B 108.6(14)
O44B Cl41B O43B 108.9(15)
O42B Cl41B O43B 107.6(14)
O43C Cl41C O42C 110.9(16)
O43C Cl41C O44C 112.1(15)
O42C Cl41C O44C 110.4(16)
O43C Cl41C O45C 108.7(14)
O42C Cl41C O45C 109.2(16)
O44C Cl41C O45C 105.4(14)

loop_
_geom_bond_atom_site_label_1
_geom_bond_atom_site_label_2
_geom_bond_distance
Fe1 N2 2.126(6)
Fe1 N19 2.137(6)
Fe1 N31 2.159(6)
Fe1 N14 2.182(7)
Fe1 N9 2.182(7)
Fe1 N26 2.241(7)
N2 C7 1.315(9)
N2 C3 1.337(8)
C3 C4 1.368(10)
C3 N8 1.418(9)
C4 C5 1.379(11)
C4 H4 0.9400
C5 C6 1.408(11)
C5 C18 1.500(11)
C6 C7 1.380(11)
C6 H6 0.9400
C7 N13 1.410(9)
N8 C12 1.348(10)
N8 N9 1.379(9)
N9 C10 1.324(10)
C10 C11 1.406(13)
C10 H10 0.9400
C11 C12 1.364(13)
C11 H11 0.9400
C12 H12 0.9400
N13 C17 1.333(11)
N13 N14 1.374(9)
N14 C15 1.313(10)
C15 C16 1.383(13)
C15 H15 0.9400
C16 C17 1.369(13)
C16 H16 0.9400
C17 H17 0.9400
C18 H18A 0.9700
C18 H18B 0.9700
C18 H18C 0.9700
N19 C20 1.331(10)
N19 C24 1.332(9)
C20 C21 1.366(12)
C20 N25 1.411(10)
C21 C22 1.395(12)
C21 H21 0.9400
C22 C23 1.383(12)
C22 C35 1.512(12)
C23 C24 1.364(11)
C23 H23 0.9400
C24 N30 1.407(10)
N25 C29 1.349(11)
N25 N26 1.366(10)
N26 C27 1.326(11)
C27 C28 1.403(15)
C27 H27 0.9400
C28 C29 1.363(15)
C28 H28 0.9400
C29 H29 0.9400
N30 C34 1.345(10)
N30 N31 1.373(9)
N31 C32 1.315(10)
C32 C33 1.405(12)
C32 H32 0.9400
C33 C34 1.365(13)
C33 H33 0.9400
C34 H34 0.9400
C35 H35A 0.9700
C35 H35B 0.9700
C35 H35C 0.9700
Cl36A O39A 1.428(17)
Cl36A O37A 1.442(14)
Cl36A O40A 1.446(15)
Cl36A O38A 1.448(16)
Cl36B O38B 1.427(16)
Cl36B O39B 1.431(16)
Cl36B O37B 1.449(16)
Cl36B O40B 1.450(16)
Cl36C O38C 1.433(16)
Cl36C O39C 1.434(17)
Cl36C O37C 1.444(16)
Cl36C O40C 1.459(17)
Cl41A O43A 1.406(15)
Cl41A O44A 1.422(14)
Cl41A O42A 1.442(14)
Cl41A O45A 1.484(15)
Cl41B O45B 1.425(16)
Cl41B O44B 1.438(17)
Cl41B O42B 1.450(17)
Cl41B O43B 1.454(16)
Cl41C O43C 1.426(17)
Cl41C O42C 1.431(17)
Cl41C O44C 1.438(17)
Cl41C O45C 1.461(17)
